data_7018193
loop_
_publ_author_name
'Babashkina, Maria G.'
'Safin, Damir A.'
'Bolte, Michael'
'Garcia, Yann'

_publ_section_title
;
 N-(Diisopropylthiophosphoryl)-N'-(R)-thioureas: synthesis,
 characterization, crystal structures and competitive bulk liquid membrane
 transport of some metal ions.
;
_journal_issue 11
_journal_name_full 'Dalton transactions (Cambridge, England : 2003)'
_journal_page_first 3223
_journal_page_last 3232
_journal_paper_doi 10.1039/c2dt11862a
_journal_volume 41
_journal_year 2012
_chemical_formula_moiety 'C10 H23 N2 O2 P S2'
_chemical_formula_sum 'C10 H23 N2 O2 P S2'
_chemical_formula_weight 298.39
_chemical_name_systematic
;
?
;
_space_group_IT_number 2
_symmetry_cell_setting triclinic
_symmetry_space_group_name_Hall '-P 1'
_symmetry_space_group_name_H-M 'P -1'
_atom_sites_solution_hydrogens geom
_atom_sites_solution_primary direct
_atom_sites_solution_secondary difmap
_audit_creation_method SHELXL-97
_cell_angle_alpha 94.511(2)
_cell_angle_beta 99.974(2)
_cell_angle_gamma 94.849(2)
_cell_formula_units_Z 2
_cell_length_a 8.7411(4)
_cell_length_b 9.4953(4)
_cell_length_c 10.2409(5)
_cell_measurement_reflns_used 5000
_cell_measurement_temperature 173(2)
_cell_measurement_theta_max 25.0
_cell_measurement_theta_min 2.5
_cell_volume 830.37(7)
_computing_cell_refinement 'SMART (Siemens, 1995)'
_computing_data_collection 'SMART (Siemens, 1995)'
_computing_data_reduction 'SAINT (Siemens, 1995)'
_computing_molecular_graphics 'XP (Sheldrick, 2008)'
_computing_publication_material SHELXL97
_computing_structure_refinement 'SHELXL97 (Sheldrick, 2008) '
_computing_structure_solution 'SHELXS97 (Sheldrick, 2008) '
_diffrn_ambient_temperature 173(2)
_diffrn_measured_fraction_theta_full 1.000
_diffrn_measured_fraction_theta_max 0.993
_diffrn_measurement_device_type 'Siemens CCD three-circle diffractometer'
_diffrn_measurement_method \w
_diffrn_radiation_monochromator graphite
_diffrn_radiation_source 'fine-focus sealed tube'
_diffrn_radiation_type MoK\a
_diffrn_radiation_wavelength 0.71073
_diffrn_reflns_av_R_equivalents 0.0171
_diffrn_reflns_av_sigmaI/netI 0.0152
_diffrn_reflns_limit_h_max 13
_diffrn_reflns_limit_h_min -13
_diffrn_reflns_limit_k_max 13
_diffrn_reflns_limit_k_min -14
_diffrn_reflns_limit_l_max 15
_diffrn_reflns_limit_l_min -14
_diffrn_reflns_number 21707
_diffrn_reflns_theta_full 25.00
_diffrn_reflns_theta_max 32.61
_diffrn_reflns_theta_min 2.16
_diffrn_standards_number 0
_exptl_absorpt_coefficient_mu 0.411
_exptl_absorpt_correction_T_max 0.9113
_exptl_absorpt_correction_T_min 0.7730
_exptl_absorpt_correction_type multi-scan
_exptl_absorpt_process_details 'SADABS (Sheldrick, 1996)'
_exptl_crystal_colour colourless
_exptl_crystal_density_diffrn 1.193
_exptl_crystal_density_method 'not measured'
_exptl_crystal_description block
_exptl_crystal_F_000 320
_exptl_crystal_size_max 0.56
_exptl_crystal_size_mid 0.37
_exptl_crystal_size_min 0.23
_refine_diff_density_max 0.379
_refine_diff_density_min -0.366
_refine_diff_density_rms 0.043
_refine_ls_extinction_method none
_refine_ls_goodness_of_fit_ref 1.027
_refine_ls_hydrogen_treatment mixed
_refine_ls_matrix_type full
_refine_ls_number_parameters 162
_refine_ls_number_reflns 6020
_refine_ls_number_restraints 0
_refine_ls_restrained_S_all 1.027
_refine_ls_R_factor_all 0.0322
_refine_ls_R_factor_gt 0.0276
_refine_ls_shift/su_max 0.001
_refine_ls_shift/su_mean 0.000
_refine_ls_structure_factor_coef Fsqd
_refine_ls_weighting_details 'calc w=1/[\s^2^(Fo^2^)+(0.0421P)^2^+0.1715P] where P=(Fo^2^+2Fc^2^)/3'
_refine_ls_weighting_scheme calc
_refine_ls_wR_factor_gt 0.0770
_refine_ls_wR_factor_ref 0.0811
_reflns_number_gt 5350
_reflns_number_total 6020
_reflns_threshold_expression I>2\s(I)
_cod_data_source_file c2dt11862a.txt
_cod_data_source_block 1
_cod_depositor_comments
;
The following automatic conversions were performed:

'_symmetry_cell_setting' value 'Triclinic' changed to 'triclinic'
according to /home/saulius/struct/CIF-dictionaries/cif_core.dic
dictionary named 'cif_core.dic' version 2.4.1 from 2010-06-29.

Automatic conversion script
Id: cif_fix_values 1715 2011-07-08 13:25:40Z adriana 
;
_cod_original_sg_symbol_H-M P-1
_cod_database_code 7018193

loop_
_symmetry_equiv_pos_as_xyz
'x, y, z'
'-x, -y, -z'

loop_
_atom_site_label
_atom_site_type_symbol
_atom_site_fract_x
_atom_site_fract_y
_atom_site_fract_z
_atom_site_U_iso_or_equiv
_atom_site_adp_type
_atom_site_occupancy
_atom_site_symmetry_multiplicity
_atom_site_calc_flag
_atom_site_refinement_flags
S1 S 0.69149(3) 0.68056(3) 1.09444(2) 0.03233(6) Uani 1 1 d .
P1 P 0.72300(2) 0.68517(2) 0.91459(2) 0.02238(5) Uani 1 1 d .
O1 O 0.79311(7) 0.55637(7) 0.84786(7) 0.02753(12) Uani 1 1 d .
N1 N 0.85280(9) 0.81957(8) 0.89977(7) 0.02533(14) Uani 1 1 d .
H1 H 0.8923(16) 0.8673(15) 0.9710(14) 0.039(3) Uiso 1 1 d .
S2 S 1.01921(3) 1.01436(2) 0.79780(2) 0.03346(6) Uani 1 1 d .
O2 O 0.57316(7) 0.69434(7) 0.80520(6) 0.02634(12) Uani 1 1 d .
N2 N 0.84978(12) 0.78219(10) 0.67373(8) 0.0367(2) Uani 1 1 d .
H2 H 0.7955(19) 0.7126(17) 0.6786(15) 0.052(4) Uiso 1 1 d .
C1 C 0.90031(10) 0.86429(9) 0.78691(8) 0.02353(14) Uani 1 1 d .
C8 C 0.87249(13) 0.81737(11) 0.54104(9) 0.0350(2) Uani 1 1 d .
H8 H 0.9740 0.8777 0.5508 0.042 Uiso 1 1 calc R
C9 C 0.74404(17) 0.90044(19) 0.47962(13) 0.0569(4) Uani 1 1 d .
H9A H 0.7429 0.9877 0.5372 0.085 Uiso 1 1 calc R
H9B H 0.6434 0.8430 0.4698 0.085 Uiso 1 1 calc R
H9C H 0.7620 0.9247 0.3919 0.085 Uiso 1 1 calc R
C10 C 0.8831(2) 0.68081(16) 0.45803(13) 0.0634(4) Uani 1 1 d .
H10A H 0.9685 0.6314 0.5025 0.095 Uiso 1 1 calc R
H10B H 0.9031 0.7025 0.3702 0.095 Uiso 1 1 calc R
H10C H 0.7845 0.6201 0.4476 0.095 Uiso 1 1 calc R
C2 C 0.71886(11) 0.41028(10) 0.84425(12) 0.0344(2) Uani 1 1 d .
H2A H 0.6217 0.4121 0.8833 0.041 Uiso 1 1 calc R
C3 C 0.83417(15) 0.32988(12) 0.92730(15) 0.0488(3) Uani 1 1 d .
H3A H 0.8550 0.3728 1.0196 0.073 Uiso 1 1 calc R
H3B H 0.9317 0.3336 0.8921 0.073 Uiso 1 1 calc R
H3C H 0.7911 0.2307 0.9243 0.073 Uiso 1 1 calc R
C4 C 0.6780(2) 0.35236(18) 0.70055(17) 0.0735(5) Uani 1 1 d .
H4A H 0.6028 0.4096 0.6525 0.110 Uiso 1 1 calc R
H4B H 0.6318 0.2538 0.6942 0.110 Uiso 1 1 calc R
H4C H 0.7726 0.3559 0.6612 0.110 Uiso 1 1 calc R
C5 C 0.44616(11) 0.78002(11) 0.82712(10) 0.03339(19) Uani 1 1 d .
H5 H 0.4245 0.7703 0.9189 0.040 Uiso 1 1 calc R
C6 C 0.30553(14) 0.71629(17) 0.72667(15) 0.0559(3) Uani 1 1 d .
H6A H 0.2814 0.6168 0.7414 0.084 Uiso 1 1 calc R
H6B H 0.3279 0.7216 0.6366 0.084 Uiso 1 1 calc R
H6C H 0.2160 0.7691 0.7368 0.084 Uiso 1 1 calc R
C7 C 0.49333(17) 0.93418(13) 0.81390(17) 0.0547(3) Uani 1 1 d .
H7A H 0.5851 0.9683 0.8818 0.082 Uiso 1 1 calc R
H7B H 0.4070 0.9904 0.8261 0.082 Uiso 1 1 calc R
H7C H 0.5184 0.9439 0.7252 0.082 Uiso 1 1 calc R

loop_
_atom_site_aniso_label
_atom_site_aniso_U_11
_atom_site_aniso_U_22
_atom_site_aniso_U_33
_atom_site_aniso_U_23
_atom_site_aniso_U_13
_atom_site_aniso_U_12
S1 0.03115(11) 0.04101(13) 0.02409(10) 0.00684(8) 0.00553(8) -0.00524(9)
P1 0.02101(9) 0.02322(10) 0.02212(10) 0.00349(7) 0.00232(7) -0.00042(7)
O1 0.0241(3) 0.0227(3) 0.0364(3) 0.0041(2) 0.0073(2) 0.0010(2)
N1 0.0292(3) 0.0252(3) 0.0195(3) 0.0018(2) 0.0028(2) -0.0055(3)
S2 0.04404(13) 0.02856(11) 0.02668(11) -0.00282(8) 0.01332(9) -0.01208(9)
O2 0.0230(3) 0.0289(3) 0.0254(3) 0.0000(2) 0.0001(2) 0.0041(2)
N2 0.0519(5) 0.0333(4) 0.0204(3) 0.0008(3) 0.0049(3) -0.0171(4)
C1 0.0256(3) 0.0226(3) 0.0216(3) 0.0019(3) 0.0034(3) 0.0000(3)
C8 0.0424(5) 0.0403(5) 0.0205(4) 0.0033(3) 0.0055(3) -0.0070(4)
C9 0.0500(7) 0.0865(10) 0.0390(6) 0.0237(6) 0.0104(5) 0.0140(7)
C10 0.1060(13) 0.0530(8) 0.0294(5) -0.0055(5) 0.0150(7) 0.0000(8)
C2 0.0271(4) 0.0236(4) 0.0517(6) 0.0013(4) 0.0080(4) -0.0024(3)
C3 0.0460(6) 0.0313(5) 0.0737(9) 0.0170(5) 0.0152(6) 0.0105(4)
C4 0.0873(12) 0.0539(8) 0.0634(9) -0.0171(7) -0.0095(9) -0.0158(8)
C5 0.0278(4) 0.0387(5) 0.0337(4) 0.0014(4) 0.0028(3) 0.0113(3)
C6 0.0304(5) 0.0663(8) 0.0636(8) -0.0075(7) -0.0101(5) 0.0133(5)
C7 0.0550(7) 0.0362(6) 0.0735(9) 0.0045(6) 0.0071(6) 0.0175(5)

loop_
_atom_type_symbol
_atom_type_description
_atom_type_scat_dispersion_real
_atom_type_scat_dispersion_imag
_atom_type_scat_source
C C 0.0033 0.0016 'International Tables Vol C Tables 4.2.6.8 and 6.1.1.4'
H H 0.0000 0.0000 'International Tables Vol C Tables 4.2.6.8 and 6.1.1.4'
N N 0.0061 0.0033 'International Tables Vol C Tables 4.2.6.8 and 6.1.1.4'
O O 0.0106 0.0060 'International Tables Vol C Tables 4.2.6.8 and 6.1.1.4'
P P 0.1023 0.0942 'International Tables Vol C Tables 4.2.6.8 and 6.1.1.4'
S S 0.1246 0.1234 'International Tables Vol C Tables 4.2.6.8 and 6.1.1.4'

loop_
_geom_angle_atom_site_label_1
_geom_angle_atom_site_label_2
_geom_angle_atom_site_label_3
_geom_angle
O1 P1 O2 99.77(4)
O1 P1 N1 101.11(4)
O2 P1 N1 107.02(4)
O1 P1 S1 118.87(3)
O2 P1 S1 116.73(3)
N1 P1 S1 111.48(3)
C2 O1 P1 120.46(6)
C1 N1 P1 129.44(6)
C1 N1 H1 115.9(10)
P1 N1 H1 114.6(10)
C5 O2 P1 123.35(6)
C1 N2 C8 125.61(8)
C1 N2 H2 116.1(11)
C8 N2 H2 117.9(11)
N2 C1 N1 116.95(8)
N2 C1 S2 123.30(7)
N1 C1 S2 119.74(6)
N2 C8 C9 110.49(10)
N2 C8 C10 108.25(9)
C9 C8 C10 112.98(11)
N2 C8 H8 108.3
C9 C8 H8 108.3
C10 C8 H8 108.3
C8 C9 H9A 109.5
C8 C9 H9B 109.5
H9A C9 H9B 109.5
C8 C9 H9C 109.5
H9A C9 H9C 109.5
H9B C9 H9C 109.5
C8 C10 H10A 109.5
C8 C10 H10B 109.5
H10A C10 H10B 109.5
C8 C10 H10C 109.5
H10A C10 H10C 109.5
H10B C10 H10C 109.5
O1 C2 C4 106.99(10)
O1 C2 C3 106.84(8)
C4 C2 C3 113.81(12)
O1 C2 H2A 109.7
C4 C2 H2A 109.7
C3 C2 H2A 109.7
C2 C3 H3A 109.5
C2 C3 H3B 109.5
H3A C3 H3B 109.5
C2 C3 H3C 109.5
H3A C3 H3C 109.5
H3B C3 H3C 109.5
C2 C4 H4A 109.5
C2 C4 H4B 109.5
H4A C4 H4B 109.5
C2 C4 H4C 109.5
H4A C4 H4C 109.5
H4B C4 H4C 109.5
O2 C5 C6 105.61(9)
O2 C5 C7 109.85(9)
C6 C5 C7 113.93(11)
O2 C5 H5 109.1
C6 C5 H5 109.1
C7 C5 H5 109.1
C5 C6 H6A 109.5
C5 C6 H6B 109.5
H6A C6 H6B 109.5
C5 C6 H6C 109.5
H6A C6 H6C 109.5
H6B C6 H6C 109.5
C5 C7 H7A 109.5
C5 C7 H7B 109.5
H7A C7 H7B 109.5
C5 C7 H7C 109.5
H7A C7 H7C 109.5
H7B C7 H7C 109.5

loop_
_geom_bond_atom_site_label_1
_geom_bond_atom_site_label_2
_geom_bond_distance
S1 P1 1.9122(3)
P1 O1 1.5743(7)
P1 O2 1.5825(6)
P1 N1 1.6685(7)
O1 C2 1.4759(11)
N1 C1 1.3792(11)
N1 H1 0.831(15)
S2 C1 1.6757(8)
O2 C5 1.4680(11)
N2 C1 1.3298(11)
N2 C8 1.4666(12)
N2 H2 0.790(16)
C8 C9 1.5039(18)
C8 C10 1.5122(17)
C8 H8 1.0000
C9 H9A 0.9800
C9 H9B 0.9800
C9 H9C 0.9800
C10 H10A 0.9800
C10 H10B 0.9800
C10 H10C 0.9800
C2 C4 1.5010(19)
C2 C3 1.5025(16)
C2 H2A 1.0000
C3 H3A 0.9800
C3 H3B 0.9800
C3 H3C 0.9800
C4 H4A 0.9800
C4 H4B 0.9800
C4 H4C 0.9800
C5 C6 1.5079(16)
C5 C7 1.5098(17)
C5 H5 1.0000
C6 H6A 0.9800
C6 H6B 0.9800
C6 H6C 0.9800
C7 H7A 0.9800
C7 H7B 0.9800
C7 H7C 0.9800

loop_
_geom_hbond_atom_site_label_D
_geom_hbond_atom_site_label_H
_geom_hbond_atom_site_label_A
_geom_hbond_distance_DH
_geom_hbond_distance_HA
_geom_hbond_distance_DA
_geom_hbond_angle_DHA
_geom_hbond_site_symmetry_A
N1 H1 S2 0.831(15) 2.504(15) 3.3262(8) 170.5(13) 2_777
N2 H2 O1 0.790(16) 2.370(16) 2.9582(11) 132.0(14) .
N2 H2 O2 0.790(16) 2.518(16) 3.0526(11) 126.2(14) .

loop_
_geom_torsion_atom_site_label_1
_geom_torsion_atom_site_label_2
_geom_torsion_atom_site_label_3
_geom_torsion_atom_site_label_4
_geom_torsion
O2 P1 O1 C2 -73.41(7)
N1 P1 O1 C2 176.93(7)
S1 P1 O1 C2 54.62(7)
O1 P1 N1 C1 57.04(9)
O2 P1 N1 C1 -46.90(9)
S1 P1 N1 C1 -175.66(7)
O1 P1 O2 C5 167.86(7)
N1 P1 O2 C5 -87.24(8)
S1 P1 O2 C5 38.43(8)
C8 N2 C1 N1 173.10(10)
C8 N2 C1 S2 -8.12(16)
P1 N1 C1 N2 -7.85(13)
P1 N1 C1 S2 173.33(5)
C1 N2 C8 C9 -86.90(14)
C1 N2 C8 C10 148.90(13)
P1 O1 C2 C4 122.38(11)
P1 O1 C2 C3 -115.38(9)
P1 O2 C5 C6 -158.06(9)
P1 O2 C5 C7 78.67(11)
